data_1507206
loop_
_publ_author_name
'Stoimenovski, Jelena'
'Dean, Pamela M.'
'Izgorodina, Ekaterina I.'
'MacFarlane, Douglas R.'

_publ_section_title
;
 Protic pharmaceutical ionic liquids and solids: Aspects of protonics
;
_journal_name_full 'Faraday Discussions'
_journal_page_first 335
_journal_paper_doi 10.1039/c1fd00071c
_journal_volume 154
_journal_year 2012
_chemical_formula_moiety 'C6 H14 N1 O1; C7 H5 O4'
_chemical_formula_sum 'C13 H19 N O5'
_chemical_formula_weight 269.29
_chemical_melting_point 370
_chemical_name_common '1-(2-hydroxy-ethyl)-pyrrolidinium; 2,5-dihydroxy-benzoate'
_chemical_name_systematic
;
1-(2-hydroxy-ethyl)-pyrrolidinium; 2,5-dihydroxy-benzoate
;
_space_group_IT_number 14
_symmetry_cell_setting monoclinic
_symmetry_space_group_name_Hall '-P 2ybc'
_symmetry_space_group_name_H-M 'P 1 21/c 1'
_atom_sites_solution_hydrogens geom
_atom_sites_solution_primary direct
_atom_sites_solution_secondary difmap
_audit_creation_method SHELXL-97
_cell_angle_alpha 90.00
_cell_angle_beta 110.191(3)
_cell_angle_gamma 90.00
_cell_formula_units_Z 4
_cell_length_a 12.0463(8)
_cell_length_b 9.4802(5)
_cell_length_c 11.8853(6)
_cell_measurement_reflns_used 2431
_cell_measurement_temperature 123(2)
_cell_measurement_theta_max 24.67
_cell_measurement_theta_min 2.82
_cell_volume 1273.91(13)
_computing_cell_refinement 'Bruker Apex II V 1.0 (Bruker ASX, 2005)'
_computing_data_collection 'Bruker Apex II V 1.0 (Bruker ASX, 2005)'
_computing_data_reduction 'Bruker Apex II V 1.0 (Bruker ASX, 2005)'
_computing_molecular_graphics 'Pov-ray for windows, version 3.1'
_computing_publication_material 'Microsoft Office'
_computing_structure_refinement 'SHELXL-97 (Sheldrick, 1997)'
_computing_structure_solution 'SHELXS-97 (Sheldrick, 1990)'
_diffrn_ambient_temperature 123(2)
_diffrn_measured_fraction_theta_full 0.935
_diffrn_measured_fraction_theta_max 0.935
_diffrn_measurement_device_type 'Bruker X8 APEX KAPPA CCD'
_diffrn_measurement_method '0.5 deg frames in phi and omega'
_diffrn_radiation_monochromator graphite
_diffrn_radiation_source 'fine-focus sealed tube'
_diffrn_radiation_type MoK\a
_diffrn_radiation_wavelength 0.71073
_diffrn_reflns_av_R_equivalents 0.0251
_diffrn_reflns_av_sigmaI/netI 0.0220
_diffrn_reflns_limit_h_max 11
_diffrn_reflns_limit_h_min -15
_diffrn_reflns_limit_k_max 12
_diffrn_reflns_limit_k_min -11
_diffrn_reflns_limit_l_max 14
_diffrn_reflns_limit_l_min -15
_diffrn_reflns_number 14184
_diffrn_reflns_theta_full 27.49
_diffrn_reflns_theta_max 27.49
_diffrn_reflns_theta_min 1.80
_diffrn_standards_number 0
_exptl_absorpt_coefficient_mu 0.108
_exptl_absorpt_correction_T_max 0.9481
_exptl_absorpt_correction_T_min 0.9381
_exptl_absorpt_correction_type multi-scan
_exptl_absorpt_process_details 'sadabs (Bruker AXS, 2005)'
_exptl_crystal_colour Colourless
_exptl_crystal_density_diffrn 1.404
_exptl_crystal_density_method 'not measured'
_exptl_crystal_description Anhedral
_exptl_crystal_F_000 576
_exptl_crystal_size_max 0.60
_exptl_crystal_size_mid 0.50
_exptl_crystal_size_min 0.50
_refine_diff_density_max 0.928
_refine_diff_density_min -0.338
_refine_diff_density_rms 0.051
_refine_ls_extinction_method none
_refine_ls_goodness_of_fit_ref 1.101
_refine_ls_hydrogen_treatment mixed
_refine_ls_matrix_type full
_refine_ls_number_parameters 188
_refine_ls_number_reflns 2735
_refine_ls_number_restraints 0
_refine_ls_restrained_S_all 1.101
_refine_ls_R_factor_all 0.0512
_refine_ls_R_factor_gt 0.0433
_refine_ls_shift/su_max 0.000
_refine_ls_shift/su_mean 0.000
_refine_ls_structure_factor_coef Fsqd
_refine_ls_weighting_details 'calc w=1/[\s^2^(Fo^2^)+(0.0632P)^2^+0.5925P] where P=(Fo^2^+2Fc^2^)/3'
_refine_ls_weighting_scheme calc
_refine_ls_wR_factor_gt 0.1189
_refine_ls_wR_factor_ref 0.1237
_reflns_number_gt 2316
_reflns_number_total 2735
_reflns_threshold_expression >2sigma(I)
_cod_data_source_file c1fd00071c.txt
_cod_data_source_block pyrdhb
_cod_depositor_comments
;
The following automatic conversions were performed:

'_symmetry_cell_setting' value 'Monoclinic' changed to 'monoclinic'
according to /home/saulius/struct/CIF-dictionaries/cif_core.dic
dictionary named 'cif_core.dic' version 2.4.1 from 2010-06-29.

Automatic conversion script
Id: cif_fix_values 1715 2011-07-08 13:25:40Z adriana 
;
_cod_original_sg_symbol_Hall '-P 2ybc '
_cod_original_sg_symbol_H-M P2(1)/c
_cod_database_code 1507206

loop_
_symmetry_equiv_pos_as_xyz
'x, y, z'
'-x, y+1/2, -z+1/2'
'-x, -y, -z'
'x, -y-1/2, z-1/2'

loop_
_atom_site_label
_atom_site_type_symbol
_atom_site_fract_x
_atom_site_fract_y
_atom_site_fract_z
_atom_site_U_iso_or_equiv
_atom_site_adp_type
_atom_site_occupancy
_atom_site_symmetry_multiplicity
_atom_site_calc_flag
_atom_site_refinement_flags
N1 N 0.22679(11) 0.18123(14) -0.12185(11) 0.0165(3) Uani 1 1 d .
C2A C 0.29771(13) 0.61401(15) 0.11834(12) 0.0156(3) Uani 1 1 d .
C5A C 0.38228(13) 0.80657(16) 0.30662(13) 0.0190(3) Uani 1 1 d .
H5AA H 0.4111 0.8710 0.3714 0.023 Uiso 1 1 calc R
C7A C 0.41911(13) 0.64195(15) 0.16971(12) 0.0165(3) Uani 1 1 d .
H7AA H 0.4732 0.5941 0.1408 0.020 Uiso 1 1 calc R
C4A C 0.26227(14) 0.78037(16) 0.25661(14) 0.0205(3) Uani 1 1 d .
H4AA H 0.2090 0.8270 0.2873 0.025 Uiso 1 1 calc R
C3A C 0.21889(13) 0.68606(16) 0.16144(13) 0.0176(3) Uani 1 1 d .
C6A C 0.46094(13) 0.73868(16) 0.26226(13) 0.0170(3) Uani 1 1 d .
C4 C 0.33890(14) 0.09157(17) -0.08545(14) 0.0243(4) Uani 1 1 d .
H4B H 0.3457 0.0419 -0.1560 0.029 Uiso 1 1 calc R
H4A H 0.4097 0.1516 -0.0503 0.029 Uiso 1 1 calc R
C3 C 0.32831(18) -0.0134(2) 0.00605(16) 0.0347(4) Uani 1 1 d .
H3B H 0.3612 -0.1062 -0.0044 0.042 Uiso 1 1 calc R
H3A H 0.3702 0.0206 0.0886 0.042 Uiso 1 1 calc R
C1 C 0.15449(16) 0.12717(18) -0.04948(15) 0.0263(4) Uani 1 1 d .
H1B H 0.0690 0.1292 -0.0971 0.032 Uiso 1 1 calc R
H1A H 0.1689 0.1840 0.0241 0.032 Uiso 1 1 calc R
C2 C 0.19773(18) -0.0232(2) -0.01892(18) 0.0390(5) Uani 1 1 d .
H2A H 0.1812 -0.0574 0.0524 0.047 Uiso 1 1 calc R
H2B H 0.1597 -0.0875 -0.0870 0.047 Uiso 1 1 calc R
O3A O 0.09954(9) 0.66736(13) 0.11433(11) 0.0241(3) Uani 1 1 d .
O1A O 0.32653(9) 0.42712(11) -0.00237(9) 0.0200(3) Uani 1 1 d .
O2A O 0.14244(10) 0.50129(12) -0.03547(10) 0.0264(3) Uani 1 1 d .
O4A O 0.58025(9) 0.76416(13) 0.30647(10) 0.0228(3) Uani 1 1 d .
C5 C 0.16178(14) 0.17721(17) -0.25418(13) 0.0209(3) Uani 1 1 d .
H5B H 0.1324 0.0802 -0.2775 0.025 Uiso 1 1 calc R
H5A H 0.2174 0.2006 -0.2962 0.025 Uiso 1 1 calc R
C1A C 0.25307(13) 0.50751(15) 0.01984(12) 0.0174(3) Uani 1 1 d .
O1 O 0.09317(12) 0.42082(13) -0.27146(12) 0.0324(3) Uani 1 1 d .
C6 C 0.05843(14) 0.27854(17) -0.29441(13) 0.0211(3) Uani 1 1 d .
H6B H 0.0162 0.2663 -0.3815 0.025 Uiso 1 1 calc R
H6A H 0.0026 0.2550 -0.2526 0.025 Uiso 1 1 calc R
H4AO H 0.594(2) 0.821(2) 0.362(2) 0.039(6) Uiso 1 1 d .
H1O H 0.099(2) 0.439(3) -0.200(3) 0.059(8) Uiso 1 1 d .
H3AO H 0.091(2) 0.611(3) 0.056(2) 0.048(7) Uiso 1 1 d .
H1N H 0.2503(16) 0.270(2) -0.0984(16) 0.021(4) Uiso 1 1 d .

loop_
_atom_site_aniso_label
_atom_site_aniso_U_11
_atom_site_aniso_U_22
_atom_site_aniso_U_33
_atom_site_aniso_U_23
_atom_site_aniso_U_13
_atom_site_aniso_U_12
N1 0.0188(6) 0.0149(6) 0.0150(6) -0.0015(5) 0.0049(5) 0.0010(5)
C2A 0.0181(7) 0.0119(7) 0.0141(7) 0.0032(5) 0.0024(5) -0.0002(5)
C5A 0.0231(8) 0.0155(7) 0.0174(7) -0.0014(5) 0.0060(6) -0.0033(6)
C7A 0.0178(7) 0.0138(7) 0.0172(7) 0.0022(5) 0.0052(6) 0.0015(6)
C4A 0.0223(8) 0.0182(8) 0.0224(8) -0.0011(6) 0.0094(6) 0.0018(6)
C3A 0.0154(7) 0.0160(7) 0.0194(7) 0.0041(5) 0.0035(6) -0.0003(6)
C6A 0.0161(7) 0.0161(7) 0.0162(7) 0.0024(5) 0.0021(5) -0.0028(6)
C4 0.0240(8) 0.0241(8) 0.0222(8) -0.0012(6) 0.0048(6) 0.0086(7)
C3 0.0458(11) 0.0251(9) 0.0297(9) 0.0055(7) 0.0085(8) 0.0084(8)
C1 0.0353(9) 0.0257(9) 0.0230(8) 0.0026(6) 0.0167(7) -0.0008(7)
C2 0.0436(11) 0.0328(10) 0.0371(10) 0.0108(8) 0.0094(9) -0.0046(9)
O3A 0.0151(5) 0.0259(6) 0.0283(6) -0.0041(5) 0.0039(5) -0.0005(4)
O1A 0.0225(6) 0.0163(5) 0.0179(5) -0.0018(4) 0.0026(4) 0.0023(4)
O2A 0.0191(6) 0.0260(6) 0.0263(6) -0.0076(5) -0.0023(5) 0.0004(5)
O4A 0.0171(5) 0.0244(6) 0.0241(6) -0.0068(5) 0.0036(4) -0.0046(5)
C5 0.0212(8) 0.0271(8) 0.0137(7) -0.0027(6) 0.0050(6) 0.0018(6)
C1A 0.0216(7) 0.0121(7) 0.0154(7) 0.0024(5) 0.0027(6) 0.0001(6)
O1 0.0396(8) 0.0227(6) 0.0250(6) 0.0025(5) -0.0015(6) -0.0019(5)
C6 0.0214(7) 0.0235(8) 0.0164(7) -0.0029(6) 0.0039(6) 0.0000(6)

loop_
_atom_type_symbol
_atom_type_description
_atom_type_scat_dispersion_real
_atom_type_scat_dispersion_imag
_atom_type_scat_source
C C 0.0033 0.0016 'International Tables Vol C Tables 4.2.6.8 and 6.1.1.4'
H H 0.0000 0.0000 'International Tables Vol C Tables 4.2.6.8 and 6.1.1.4'
N N 0.0061 0.0033 'International Tables Vol C Tables 4.2.6.8 and 6.1.1.4'
O O 0.0106 0.0060 'International Tables Vol C Tables 4.2.6.8 and 6.1.1.4'

loop_
_geom_angle_atom_site_label_1
_geom_angle_atom_site_label_2
_geom_angle_atom_site_label_3
_geom_angle
C5 N1 C1 113.26(12)
C5 N1 C4 112.00(11)
C1 N1 C4 106.11(12)
C5 N1 H1N 110.1(12)
C1 N1 H1N 108.8(12)
C4 N1 H1N 106.2(12)
C7A C2A C3A 119.01(13)
C7A C2A C1A 120.45(13)
C3A C2A C1A 120.53(13)
C4A C5A C6A 120.13(14)
C4A C5A H5AA 119.9
C6A C5A H5AA 119.9
C6A C7A C2A 120.62(13)
C6A C7A H7AA 119.7
C2A C7A H7AA 119.7
C5A C4A C3A 120.49(14)
C5A C4A H4AA 119.8
C3A C4A H4AA 119.8
O3A C3A C4A 117.63(13)
O3A C3A C2A 122.55(13)
C4A C3A C2A 119.82(13)
O4A C6A C7A 117.82(13)
O4A C6A C5A 122.30(13)
C7A C6A C5A 119.88(13)
C3 C4 N1 106.53(13)
C3 C4 H4B 110.4
N1 C4 H4B 110.4
C3 C4 H4A 110.4
N1 C4 H4A 110.4
H4B C4 H4A 108.6
C2 C3 C4 103.98(14)
C2 C3 H3B 111.0
C4 C3 H3B 111.0
C2 C3 H3A 111.0
C4 C3 H3A 111.0
H3B C3 H3A 109.0
N1 C1 C2 103.73(14)
N1 C1 H1B 111.0
C2 C1 H1B 111.0
N1 C1 H1A 111.0
C2 C1 H1A 111.0
H1B C1 H1A 109.0
C3 C2 C1 103.83(15)
C3 C2 H2A 111.0
C1 C2 H2A 111.0
C3 C2 H2B 111.0
C1 C2 H2B 111.0
H2A C2 H2B 109.0
C3A O3A H3AO 102.9(16)
C6A O4A H4AO 108.8(16)
N1 C5 C6 113.02(12)
N1 C5 H5B 109.0
C6 C5 H5B 109.0
N1 C5 H5A 109.0
C6 C5 H5A 109.0
H5B C5 H5A 107.8
O1A C1A O2A 123.41(13)
O1A C1A C2A 118.79(13)
O2A C1A C2A 117.79(13)
C6 O1 H1O 107.7(19)
O1 C6 C5 112.89(13)
O1 C6 H6B 109.0
C5 C6 H6B 109.0
O1 C6 H6A 109.0
C5 C6 H6A 109.0
H6B C6 H6A 107.8

loop_
_geom_bond_atom_site_label_1
_geom_bond_atom_site_label_2
_geom_bond_distance
N1 C5 1.4960(18)
N1 C1 1.509(2)
N1 C4 1.526(2)
N1 H1N 0.90(2)
C2A C7A 1.402(2)
C2A C3A 1.402(2)
C2A C1A 1.498(2)
C5A C4A 1.383(2)
C5A C6A 1.391(2)
C5A H5AA 0.9500
C7A C6A 1.386(2)
C7A H7AA 0.9500
C4A C3A 1.394(2)
C4A H4AA 0.9500
C3A O3A 1.3624(18)
C6A O4A 1.3707(18)
C4 C3 1.512(2)
C4 H4B 0.9900
C4 H4A 0.9900
C3 C2 1.500(3)
C3 H3B 0.9900
C3 H3A 0.9900
C1 C2 1.518(3)
C1 H1B 0.9900
C1 H1A 0.9900
C2 H2A 0.9900
C2 H2B 0.9900
O3A H3AO 0.86(3)
O1A C1A 1.2629(18)
O2A C1A 1.2676(18)
O4A H4AO 0.82(2)
C5 C6 1.514(2)
C5 H5B 0.9900
C5 H5A 0.9900
O1 C6 1.411(2)
O1 H1O 0.84(3)
C6 H6B 0.9900
C6 H6A 0.9900

loop_
_geom_hbond_atom_site_label_D
_geom_hbond_atom_site_label_H
_geom_hbond_atom_site_label_A
_geom_hbond_distance_DH
_geom_hbond_distance_HA
_geom_hbond_distance_DA
_geom_hbond_angle_DHA
_geom_hbond_site_symmetry_A
_geom_hbond_publ_flag
N1 H1N O1A 0.90(2) 1.91(2) 2.778(2) 162(2) ? y
O1 H1O O2A 0.85(3) 1.93(3) 2.766(2) 168(2) ? y
O4A H4AO O1A 0.82(2) 1.90(2) 2.695(2) 162(2) 2_655 y
O3A H3AO O2A* 0.85(2) 1.76(3) 2.560(2) 154(2) ? y
C3 H3A O4A 0.99 2.59 3.378(2) 136 2_645 y
C5 H5A O4A 0.99 2.50 3.418(2) 153 3_665 y
C6 H6A O3A 0.99 2.48 3.358(2) 148 3_565 y

loop_
_geom_torsion_atom_site_label_1
_geom_torsion_atom_site_label_2
_geom_torsion_atom_site_label_3
_geom_torsion_atom_site_label_4
_geom_torsion
C3A C2A C7A C6A 0.4(2)
C1A C2A C7A C6A -178.90(13)
C6A C5A C4A C3A -0.1(2)
C5A C4A C3A O3A -178.50(13)
C5A C4A C3A C2A 1.9(2)
C7A C2A C3A O3A 178.37(13)
C1A C2A C3A O3A -2.3(2)
C7A C2A C3A C4A -2.1(2)
C1A C2A C3A C4A 177.24(13)
C2A C7A C6A O4A -178.26(12)
C2A C7A C6A C5A 1.4(2)
C4A C5A C6A O4A 178.07(13)
C4A C5A C6A C7A -1.6(2)
C5 N1 C4 C3 -123.41(14)
C1 N1 C4 C3 0.65(16)
N1 C4 C3 C2 23.16(17)
C5 N1 C1 C2 99.39(15)
C4 N1 C1 C2 -23.88(16)
C4 C3 C2 C1 -38.16(18)
N1 C1 C2 C3 38.61(17)
C1 N1 C5 C6 66.85(17)
C4 N1 C5 C6 -173.18(13)
C7A C2A C1A O1A 11.7(2)
C3A C2A C1A O1A -167.63(13)
C7A C2A C1A O2A -169.69(13)
C3A C2A C1A O2A 11.0(2)
N1 C5 C6 O1 62.43(17)

loop_
_cod_related_entry_id
_cod_related_entry_code
_cod_related_entry_database
1 30651811 ChemSpider
